data_7251590
loop_
_publ_author_name
'Mandigo, Joseph A.'
'Kelsey, Shaun R.'
'Applegate, Jason C.'
'Sabala, Rene C.'
'Dairo, Monisola K.'
'Weghorn, Carben R.'
'Fair, Raina'
'Berrie, Cindy L.'
'Thompson, Ward H.'
'Janzen, Daron E.'
'Barybin, Mikhail V.'

_publ_section_title
;
 6,6&#x2032;-Biazulenic core as a platform for unlocking Hammett constants
 via electrochemical free-energy relationships
;
_journal_issue 9
_journal_name_full 'RSC Advances'
_journal_page_first 8371
_journal_page_last 8379
_journal_paper_doi 10.1039/D6RA00120C
_journal_volume 16
_journal_year 2026
_chemical_formula_moiety 'C34 H34 O8 S2'
_chemical_formula_sum 'C34 H34 O8 S2'
_chemical_formula_weight 634.73
_space_group_crystal_system monoclinic
_space_group_IT_number 14
_space_group_name_Hall '-P 2ybc'
_space_group_name_H-M_alt 'P 1 21/c 1'
_atom_sites_solution_hydrogens geom
_audit_creation_date 2024-08-07
_audit_creation_method
;
Olex2 1.5
(compiled 2024.02.16 svn.r378c4104 for OlexSys, GUI svn.r6928)
;
_audit_update_record
;
2025-08-23 deposited with the CCDC.	2026-02-04 downloaded from the CCDC.
;
_cell_angle_alpha 90
_cell_angle_beta 92.212(2)
_cell_angle_gamma 90
_cell_formula_units_Z 4
_cell_length_a 17.2376(8)
_cell_length_b 11.8058(5)
_cell_length_c 15.3135(7)
_cell_measurement_reflns_used 9993
_cell_measurement_temperature 100(2)
_cell_measurement_theta_max 29.102
_cell_measurement_theta_min 2.179
_cell_volume 3114.0(2)
_computing_cell_refinement 'SAINT V8.40B (?, 2016)'
_computing_data_reduction 'SAINT V8.40B (?, 2016)'
_computing_molecular_graphics 'Olex2 1.5 (Dolomanov et al., 2009)'
_computing_publication_material 'Olex2 1.5 (Dolomanov et al., 2009)'
_computing_structure_refinement 'SHELXL 2019/3 (Sheldrick, 2015)'
_computing_structure_solution 'SHELXT 2018/2 (Sheldrick, 2018)'
_diffrn_ambient_temperature 100.15
_diffrn_measured_fraction_theta_full 0.998
_diffrn_measured_fraction_theta_max 0.998
_diffrn_measurement_device_type 'Bruker APEX-II CCD'
_diffrn_measurement_method '\f and \w scans'
_diffrn_radiation_probe x-ray
_diffrn_radiation_type MoK\a
_diffrn_radiation_wavelength 0.71073
_diffrn_reflns_av_R_equivalents 0.0521
_diffrn_reflns_av_unetI/netI 0.0186
_diffrn_reflns_Laue_measured_fraction_full 0.998
_diffrn_reflns_Laue_measured_fraction_max 0.998
_diffrn_reflns_limit_h_max 20
_diffrn_reflns_limit_h_min -20
_diffrn_reflns_limit_k_max 14
_diffrn_reflns_limit_k_min -14
_diffrn_reflns_limit_l_max 18
_diffrn_reflns_limit_l_min -18
_diffrn_reflns_number 96802
_diffrn_reflns_point_group_measured_fraction_full 0.998
_diffrn_reflns_point_group_measured_fraction_max 0.998
_diffrn_reflns_theta_full 25.242
_diffrn_reflns_theta_max 25.350
_diffrn_reflns_theta_min 2.091
_diffrn_source 'fine-focus sealed-tube'
_exptl_absorpt_coefficient_mu 0.220
_exptl_absorpt_correction_T_max 0.7461
_exptl_absorpt_correction_T_min 0.6989
_exptl_absorpt_correction_type multi-scan
_exptl_absorpt_process_details
;
SADABS-2016/2 (Bruker,2016/2) was used for absorption correction.
wR2(int) was 0.1003 before and 0.0571 after correction.
The Ratio of minimum to maximum transmission is 0.9367.
The \l/2 correction factor is Not present.
;
_exptl_crystal_colour red
_exptl_crystal_density_diffrn 1.354
_exptl_crystal_description plate
_exptl_crystal_F_000 1336
_exptl_crystal_size_max 0.4
_exptl_crystal_size_mid 0.2
_exptl_crystal_size_min 0.1
_refine_diff_density_max 1.595
_refine_diff_density_min -0.477
_refine_diff_density_rms 0.068
_refine_ls_extinction_method none
_refine_ls_goodness_of_fit_ref 1.057
_refine_ls_hydrogen_treatment constr
_refine_ls_matrix_type full
_refine_ls_number_parameters 593
_refine_ls_number_reflns 5697
_refine_ls_number_restraints 279
_refine_ls_restrained_S_all 1.044
_refine_ls_R_factor_all 0.0693
_refine_ls_R_factor_gt 0.0592
_refine_ls_shift/su_max 0.002
_refine_ls_shift/su_mean 0.000
_refine_ls_structure_factor_coef Fsqd
_refine_ls_weighting_details 'w=1/[\s^2^(Fo^2^)+(0.0772P)^2^+5.3055P] where P=(Fo^2^+2Fc^2^)/3'
_refine_ls_weighting_scheme calc
_refine_ls_wR_factor_gt 0.1546
_refine_ls_wR_factor_ref 0.1640
_reflns_Friedel_coverage 0.000
_reflns_number_gt 4873
_reflns_number_total 5697
_reflns_threshold_expression 'I > 2\s(I)'
_cod_data_source_file d6ra00120c2.cif
_cod_data_source_block zzz
_cod_original_sg_symbol_H-M 'P 21/c'
_cod_database_code 7251590
_shelx_shelxl_version_number 2019/3
_shelx_space_group_comment
;
The symmetry employed for this shelxl refinement is uniquely defined
by the following loop, which should always be used as a source of
symmetry information in preference to the above space-group names.
They are only intended as comments.
;
_olex2_refinement_description
;
1. Fixed Uiso
 At 1.2 times of:
  All C(H) groups, All C(H,H) groups
 At 1.5 times of:
  All C(H,H,H) groups
2. Restrained distances
 C1-C14 \\sim C1A-C14 \\sim C1B-C14
 with sigma of 0.02
 C10-C3 \\sim C10-C3A \\sim C10-C3B
 with sigma of 0.0025
 C14-O4 \\sim C14-O4A
 with sigma of 0.02
 O4-C15 \\sim O4A-C15A
 with sigma of 0.02
 C15-C16 \\sim C15A-C16A
 with sigma of 0.02
 C14-C15 \\sim C14-C15A
 with sigma of 0.04
 O4-C16 \\sim O4A-C16A
 with sigma of 0.04
3. Uiso/Uaniso restraints and constraints
All non-hydrogen atoms have similar U: within 1.2A with sigma of 0.01 and sigma
for terminal atoms of 0.02 within 1.2A
Uanis(C1) \\sim Ueq, Uanis(C1A) \\sim Ueq, Uanis(C1B) \\sim Ueq: with sigma of
0.005 and sigma for terminal atoms of 0.002
Uanis(C1) = Uanis(C1A) = Uanis(C1B)
Uanis(C3) = Uanis(C3A) = Uanis(C3B)
4. Same fragment restrains
{C17A, S1A, C1A, C2A, C3A, C11A, O1A, O2A, C12A, C13A} sigma for 1-2: 0.02,
1-3: 0.04
{C17B, S1B, C1B, C2B, C3B, C11B, O1B, O2B, C12B, C13B} sigma for 1-2: 0.02,
1-3: 0.04
as in
{C17, S1, C1, C2, C3, C11, O1, O2, C12, C13}
5. Others
 1*[Sof(C17A)+Sof(H17G)+Sof(H17H)+Sof(H17I)+Sof(S1A)+Sof(C1A)+Sof(C2A)+
 Sof(C3A)+Sof(C11A)+Sof(O1A)+Sof(O2A)+Sof(C12A)+Sof(H12E)+Sof(H12F)+Sof(C13A)+
 Sof(H13G)+Sof(H13H)+Sof(H13I)]+1*[Sof(C17B)+Sof(H17J)+Sof(H17K)+Sof(H17L)+
 Sof(S1B)+Sof(C1B)+Sof(C2B)+Sof(C3B)+Sof(C11B)+Sof(O1B)+Sof(O2B)+Sof(C12B)+
 Sof(H12G)+Sof(H12H)+Sof(C13B)+Sof(H13J)+Sof(H13K)+Sof(H13L)]=0.5 with esd of
 0.0001
 Sof(C17A)=Sof(H17G)=Sof(H17H)=Sof(H17I)=Sof(S1A)=Sof(C1A)=Sof(C2A)=Sof(C3A)=
 Sof(C11A)=Sof(O1A)=Sof(O2A)=Sof(C12A)=Sof(H12E)=Sof(H12F)=Sof(C13A)=Sof(H13G)=
 Sof(H13H)=Sof(H13I)=FVAR(1)
 Sof(C17B)=Sof(H17J)=Sof(H17K)=Sof(H17L)=Sof(S1B)=Sof(C1B)=Sof(C2B)=Sof(C3B)=
 Sof(C11B)=Sof(O1B)=Sof(O2B)=Sof(C12B)=Sof(H12G)=Sof(H12H)=Sof(C13B)=Sof(H13J)=
 Sof(H13K)=Sof(H13L)=FVAR(2)
 Fixed Sof: C17(0.5) H17D(0.5) H17E(0.5) H17F(0.5) S1(0.5) C1(0.5) C2(0.5)
 C3(0.5) C11(0.5) O1(0.5) O2(0.5) C12(0.5) H12C(0.5) H12D(0.5) C13(0.5)
 H13D(0.5) H13E(0.5) H13F(0.5) O4(0.5) C15(0.5) H15C(0.5) H15D(0.5) C16(0.5)
 H16D(0.5) H16E(0.5) H16F(0.5) O4A(0.5) C15A(0.5) H15E(0.5) H15F(0.5) C16A(0.5)
 H16G(0.5) H16H(0.5) H16I(0.5)
6.a Secondary CH2 refined with riding coordinates:
 C12'(H12A,H12B), C15'(H15A,H15B), C12(H12C,H12D), C12A(H12E,H12F), C12B(H12G,
 H12H), C15(H15C,H15D), C15A(H15E,H15F)
6.b Aromatic/amide H refined with riding coordinates:
 C4(H4), C4'(H4'), C5(H5), C5'(H5'), C7(H7), C7'(H7'), C8(H8), C8'(H8')
6.c Idealised Me refined as rotating group:
 C13'(H13A,H13B,H13C), C16'(H16A,H16B,H16C), C17'(H17A,H17B,H17C), C17(H17D,
 H17E,H17F), C13(H13D,H13E,H13F), C17A(H17G,H17H,H17I), C13A(H13G,H13H,H13I),
 C17B(H17J,H17K,H17L), C13B(H13J,H13K,H13L), C16(H16D,H16E,H16F), C16A(H16G,
 H16H,H16I)
;
_olex2_submission_special_instructions 'No special instructions were received'

loop_
_space_group_symop_operation_xyz
'x, y, z'
'-x, y+1/2, -z+1/2'
'-x, -y, -z'
'x, -y-1/2, z-1/2'

loop_
_atom_site_label
_atom_site_type_symbol
_atom_site_fract_x
_atom_site_fract_y
_atom_site_fract_z
_atom_site_U_iso_or_equiv
_atom_site_adp_type
_atom_site_occupancy
_atom_site_site_symmetry_order
_atom_site_calc_flag
_atom_site_refinement_flags_posn
_atom_site_refinement_flags_adp
_atom_site_refinement_flags_occupancy
_atom_site_disorder_assembly
_atom_site_disorder_group
S1' S 0.34007(4) 0.32200(6) 0.75957(4) 0.0302(2) Uani 1 1 d . . . . .
O1' O 0.56625(11) 0.49814(16) 0.75431(12) 0.0307(4) Uani 1 1 d . . . . .
O2' O 0.44286(12) 0.50593(18) 0.79349(14) 0.0392(5) Uani 1 1 d . . . . .
O3 O 0.76882(11) 0.02330(17) 0.11978(13) 0.0327(5) Uani 1 1 d . . . . .
O3' O 0.24714(11) 0.2815(2) 0.57024(14) 0.0379(5) Uani 1 1 d . . . . .
O4' O 0.31874(11) 0.15807(18) 0.49584(13) 0.0345(5) Uani 1 1 d . . . . .
C1' C 0.38418(15) 0.2930(2) 0.58333(17) 0.0222(5) Uani 1 1 d . . . . .
C2' C 0.39626(15) 0.3391(2) 0.66814(17) 0.0243(5) Uani 1 1 d . . . . .
C3' C 0.46806(15) 0.3980(2) 0.67157(17) 0.0234(5) Uani 1 1 d . . . . .
C4 C 0.77604(16) 0.4358(2) 0.29364(18) 0.0280(6) Uani 1 1 d . . . . .
H4 H 0.802308 0.506334 0.299334 0.034 Uiso 1 1 calc R U . . .
C4' C 0.57845(15) 0.4179(2) 0.57183(16) 0.0229(5) Uani 1 1 d . . . . .
H4' H 0.603821 0.463475 0.615341 0.027 Uiso 1 1 calc R U . . .
C5 C 0.71258(15) 0.4234(2) 0.34568(17) 0.0256(6) Uani 1 1 d . . . . .
H5 H 0.701343 0.487421 0.380614 0.031 Uiso 1 1 calc R U . . .
C5' C 0.62071(15) 0.3976(2) 0.49810(16) 0.0232(5) Uani 1 1 d . . . . .
H5' H 0.672472 0.425303 0.501527 0.028 Uiso 1 1 calc R U . . .
C6 C 0.66230(15) 0.3309(2) 0.35478(16) 0.0230(5) Uani 1 1 d . . . . .
C6' C 0.59981(15) 0.3432(2) 0.41981(16) 0.0219(5) Uani 1 1 d . . . . .
C7 C 0.66636(15) 0.2275(2) 0.31047(17) 0.0246(5) Uani 1 1 d . . . . .
H7 H 0.628520 0.173463 0.326153 0.030 Uiso 1 1 calc R U . . .
C7' C 0.52617(15) 0.2983(2) 0.39760(16) 0.0228(5) Uani 1 1 d . . . . .
H7' H 0.519940 0.271996 0.339136 0.027 Uiso 1 1 calc R U . . .
C8 C 0.71630(15) 0.1907(2) 0.24751(17) 0.0245(5) Uani 1 1 d . . . . .
H8 H 0.707027 0.116007 0.226438 0.029 Uiso 1 1 calc R U . . .
C8' C 0.46122(15) 0.2864(2) 0.44723(16) 0.0214(5) Uani 1 1 d . . . . .
H8' H 0.417343 0.253493 0.417579 0.026 Uiso 1 1 calc R U . . .
C9 C 0.77835(15) 0.2473(2) 0.21043(17) 0.0262(6) Uani 1 1 d . . . . .
C9' C 0.45053(14) 0.3155(2) 0.53463(16) 0.0213(5) Uani 1 1 d . . . . .
C10 C 0.80726(17) 0.3605(2) 0.23408(19) 0.0311(6) Uani 1 1 d D . . . .
C10' C 0.50446(14) 0.3813(2) 0.59136(16) 0.0212(5) Uani 1 1 d . . . . .
C11' C 0.49933(16) 0.4699(2) 0.74288(17) 0.0261(6) Uani 1 1 d . . . . .
C12' C 0.4656(2) 0.5831(3) 0.8643(2) 0.0442(8) Uani 1 1 d . . . . .
H12A H 0.479753 0.657888 0.840372 0.053 Uiso 1 1 calc R U . . .
H12B H 0.511072 0.552553 0.898025 0.053 Uiso 1 1 calc R U . . .
C13' C 0.3992(3) 0.5949(4) 0.9212(3) 0.0655(11) Uani 1 1 d . . . . .
H13A H 0.354682 0.625815 0.887388 0.098 Uiso 1 1 calc R U . . .
H13B H 0.413111 0.646145 0.969653 0.098 Uiso 1 1 calc R U . . .
H13C H 0.385626 0.520441 0.944502 0.098 Uiso 1 1 calc R U . . .
C14 C 0.82038(15) 0.0904(2) 0.10840(17) 0.0274(6) Uani 1 1 d D . . . .
C14' C 0.30989(16) 0.2450(2) 0.55041(17) 0.0268(6) Uani 1 1 d . . . . .
C15' C 0.24685(19) 0.1031(3) 0.4641(2) 0.0456(8) Uani 1 1 d . . . . .
H15A H 0.255409 0.066336 0.407205 0.055 Uiso 1 1 calc R U . . .
H15B H 0.205710 0.160936 0.455106 0.055 Uiso 1 1 calc R U . . .
C16' C 0.2214(3) 0.0176(4) 0.5271(3) 0.0735(13) Uani 1 1 d . . . . .
H16A H 0.170489 -0.012181 0.507803 0.110 Uiso 1 1 calc R U . . .
H16B H 0.217594 0.052521 0.584855 0.110 Uiso 1 1 calc R U . . .
H16C H 0.259137 -0.044490 0.530587 0.110 Uiso 1 1 calc R U . . .
C17' C 0.29271(18) 0.1870(3) 0.7443(2) 0.0369(7) Uani 1 1 d . . . . .
H17A H 0.244792 0.197100 0.708594 0.055 Uiso 1 1 calc R U . . .
H17B H 0.280224 0.155605 0.801290 0.055 Uiso 1 1 calc R U . . .
H17C H 0.327353 0.135014 0.714685 0.055 Uiso 1 1 calc R U . . .
C17 C 1.0513(4) 0.3362(9) 0.1239(7) 0.086(4) Uani 0.5 1 d D . P A 1
H17D H 1.101708 0.300927 0.114269 0.128 Uiso 0.5 1 calc R U P A 1
H17E H 1.044585 0.345385 0.186741 0.128 Uiso 0.5 1 calc R U P A 1
H17F H 1.049111 0.410593 0.095460 0.128 Uiso 0.5 1 calc R U P A 1
S1 S 0.97444(10) 0.24695(15) 0.07790(12) 0.0446(4) Uani 0.5 1 d D U P A 1
C1 C 0.8304(8) 0.1998(8) 0.1513(8) 0.0257(15) Uani 0.5 1 d D U P A 1
C2 C 0.8929(5) 0.2762(7) 0.1394(6) 0.029(2) Uani 0.5 1 d D U P A 1
C3 C 0.8792(3) 0.3727(6) 0.1921(5) 0.0240(15) Uani 0.5 1 d D U P A 1
C11 C 0.9198(8) 0.4833(8) 0.1870(13) 0.035(2) Uani 0.5 1 d D U P A 1
O1 O 0.9358(3) 0.5313(5) 0.1224(3) 0.0554(13) Uani 0.5 1 d D U P A 1
O2 O 0.9391(2) 0.5227(3) 0.2687(3) 0.0343(9) Uani 0.5 1 d D . P A 1
C12 C 0.9713(4) 0.6368(5) 0.2744(5) 0.0411(15) Uani 0.5 1 d D . P A 1
H12C H 1.000937 0.652747 0.221717 0.049 Uiso 0.5 1 calc R U P A 1
H12D H 1.007435 0.642234 0.326082 0.049 Uiso 0.5 1 calc R U P A 1
C13 C 0.9083(4) 0.7224(5) 0.2818(5) 0.0409(14) Uani 0.5 1 d D . P A 1
H13D H 0.872238 0.716480 0.230943 0.061 Uiso 0.5 1 calc R U P A 1
H13E H 0.930970 0.798481 0.284096 0.061 Uiso 0.5 1 calc R U P A 1
H13F H 0.880261 0.708388 0.335219 0.061 Uiso 0.5 1 calc R U P A 1
C17A C 0.8856(12) 0.2525(13) -0.0566(10) 0.029(3) Uani 0.313(3) 1 d D U P A 2
H17G H 0.903313 0.285618 -0.111030 0.044 Uiso 0.313(3) 1 calc R U P A 2
H17H H 0.830214 0.268134 -0.051127 0.044 Uiso 0.313(3) 1 calc R U P A 2
H17I H 0.894101 0.170408 -0.057348 0.044 Uiso 0.313(3) 1 calc R U P A 2
S1A S 0.9400(7) 0.3142(10) 0.0356(8) 0.0264(14) Uani 0.313(3) 1 d D U P A 2
C1A C 0.8254(17) 0.2113(13) 0.1378(19) 0.0257(15) Uani 0.313(3) 1 d D U P A 2
C2A C 0.8758(15) 0.3038(17) 0.1213(13) 0.023(3) Uani 0.313(3) 1 d D U P A 2
C3A C 0.8649(9) 0.3972(13) 0.1762(9) 0.0240(15) Uani 0.313(3) 1 d D U P A 2
C11A C 0.9082(11) 0.5052(15) 0.184(2) 0.033(3) Uani 0.313(3) 1 d D U P A 2
O1A O 0.8819(14) 0.5939(14) 0.2026(17) 0.033(4) Uani 0.313(3) 1 d D U P A 2
O2A O 0.9841(6) 0.4858(8) 0.1671(6) 0.035(2) Uani 0.313(3) 1 d D U P A 2
C12A C 1.0322(6) 0.5872(9) 0.1619(10) 0.046(3) Uani 0.313(3) 1 d D U P A 2
H12E H 1.039713 0.622058 0.220407 0.056 Uiso 0.313(3) 1 calc R U P A 2
H12F H 1.007019 0.643310 0.122078 0.056 Uiso 0.313(3) 1 calc R U P A 2
C13A C 1.1082(6) 0.5519(11) 0.1282(10) 0.062(4) Uani 0.313(3) 1 d D . P A 2
H13G H 1.099722 0.512835 0.072179 0.092 Uiso 0.313(3) 1 calc R U P A 2
H13H H 1.134264 0.500669 0.170239 0.092 Uiso 0.313(3) 1 calc R U P A 2
H13I H 1.140590 0.618945 0.119956 0.092 Uiso 0.313(3) 1 calc R U P A 2
C17B C 0.875(2) 0.215(2) -0.0584(18) 0.040(7) Uani 0.187(3) 1 d D U P A 3
H17J H 0.889888 0.239654 -0.116349 0.059 Uiso 0.187(3) 1 calc R U P A 3
H17K H 0.819260 0.229189 -0.052001 0.059 Uiso 0.187(3) 1 calc R U P A 3
H17L H 0.884890 0.133312 -0.052004 0.059 Uiso 0.187(3) 1 calc R U P A 3
S1B S 0.9306(12) 0.2920(18) 0.0253(13) 0.030(3) Uani 0.187(3) 1 d D U P A 3
C1B C 0.817(2) 0.2070(17) 0.141(3) 0.0257(15) Uani 0.187(3) 1 d D U P A 3
C2B C 0.870(3) 0.290(3) 0.115(2) 0.025(4) Uani 0.187(3) 1 d D U P A 3
C3B C 0.8614(15) 0.3860(19) 0.1689(14) 0.0240(15) Uani 0.187(3) 1 d D U P A 3
C11B C 0.9085(18) 0.491(2) 0.171(4) 0.034(4) Uani 0.187(3) 1 d D U P A 3
O1B O 0.885(2) 0.583(2) 0.185(3) 0.024(5) Uani 0.187(3) 1 d D U P A 3
O2B O 0.9770(9) 0.4680(12) 0.1324(10) 0.030(3) Uani 0.187(3) 1 d D U P A 3
C12B C 1.0193(9) 0.5672(14) 0.1048(12) 0.043(4) Uani 0.187(3) 1 d D U P A 3
H12G H 0.982361 0.628046 0.087058 0.051 Uiso 0.187(3) 1 calc R U P A 3
H12H H 1.050622 0.548146 0.054031 0.051 Uiso 0.187(3) 1 calc R U P A 3
C13B C 1.0704(14) 0.606(2) 0.1781(16) 0.066(6) Uani 0.187(3) 1 d D U P A 3
H13J H 1.101033 0.671173 0.159149 0.099 Uiso 0.187(3) 1 calc R U P A 3
H13K H 1.105306 0.544790 0.196817 0.099 Uiso 0.187(3) 1 calc R U P A 3
H13L H 1.038754 0.629152 0.226902 0.099 Uiso 0.187(3) 1 calc R U P A 3
O4 O 0.8721(6) 0.0733(9) 0.0462(6) 0.039(2) Uani 0.5 1 d D U P A 1
C15 C 0.8733(7) -0.0367(9) 0.0030(6) 0.043(2) Uani 0.5 1 d D U P A 1
H15C H 0.901831 -0.030627 -0.051680 0.052 Uiso 0.5 1 calc R U P A 1
H15D H 0.819513 -0.060989 -0.012328 0.052 Uiso 0.5 1 calc R U P A 1
C16 C 0.9117(7) -0.1222(11) 0.0618(8) 0.061(3) Uani 0.5 1 d D U P A 1
H16D H 0.964905 -0.097982 0.076740 0.092 Uiso 0.5 1 calc R U P A 1
H16E H 0.912663 -0.195602 0.031994 0.092 Uiso 0.5 1 calc R U P A 1
H16F H 0.882620 -0.129204 0.115300 0.092 Uiso 0.5 1 calc R U P A 1
O4A O 0.8871(6) 0.0614(10) 0.0733(6) 0.040(2) Uani 0.5 1 d D U P A 2
C15A C 0.8884(7) -0.0542(9) 0.0392(7) 0.046(3) Uani 0.5 1 d D U P A 2
H15E H 0.925885 -0.059445 -0.008027 0.055 Uiso 0.5 1 calc R U P A 2
H15F H 0.836373 -0.074756 0.014484 0.055 Uiso 0.5 1 calc R U P A 2
C16A C 0.9115(6) -0.1346(9) 0.1116(8) 0.061(3) Uani 0.5 1 d D U P A 2
H16G H 0.961997 -0.111975 0.137543 0.091 Uiso 0.5 1 calc R U P A 2
H16H H 0.915150 -0.211547 0.088053 0.091 Uiso 0.5 1 calc R U P A 2
H16I H 0.872442 -0.132787 0.156388 0.091 Uiso 0.5 1 calc R U P A 2

loop_
_atom_site_aniso_label
_atom_site_aniso_U_11
_atom_site_aniso_U_22
_atom_site_aniso_U_33
_atom_site_aniso_U_23
_atom_site_aniso_U_13
_atom_site_aniso_U_12
S1' 0.0299(4) 0.0343(4) 0.0272(4) 0.0056(3) 0.0105(3) 0.0027(3)
O1' 0.0319(11) 0.0322(10) 0.0280(10) -0.0051(8) 0.0032(8) 0.0000(8)
O2' 0.0371(12) 0.0413(12) 0.0402(12) -0.0186(10) 0.0145(9) -0.0083(9)
O3 0.0293(10) 0.0345(11) 0.0348(11) -0.0055(9) 0.0056(8) -0.0027(9)
O3' 0.0222(10) 0.0543(13) 0.0374(11) 0.0079(10) 0.0017(8) 0.0042(9)
O4' 0.0296(11) 0.0395(12) 0.0344(11) -0.0019(9) 0.0028(8) -0.0115(9)
C1' 0.0212(12) 0.0217(12) 0.0238(12) 0.0046(10) 0.0024(10) 0.0032(10)
C2' 0.0242(13) 0.0233(13) 0.0256(13) 0.0049(10) 0.0053(10) 0.0061(10)
C3' 0.0249(13) 0.0227(12) 0.0229(13) 0.0020(10) 0.0043(10) 0.0034(10)
C4 0.0278(14) 0.0267(14) 0.0300(14) -0.0009(11) 0.0055(11) -0.0054(11)
C4' 0.0242(13) 0.0219(12) 0.0225(12) 0.0004(10) -0.0001(10) 0.0008(10)
C5 0.0258(13) 0.0251(13) 0.0261(13) 0.0004(10) 0.0041(10) 0.0006(11)
C5' 0.0207(12) 0.0251(13) 0.0238(13) 0.0010(10) 0.0013(10) -0.0012(10)
C6 0.0215(13) 0.0269(13) 0.0207(12) 0.0027(10) 0.0019(10) 0.0018(10)
C6' 0.0233(13) 0.0212(12) 0.0214(12) 0.0048(10) 0.0033(10) 0.0015(10)
C7 0.0221(13) 0.0278(13) 0.0242(13) 0.0045(11) 0.0025(10) -0.0020(10)
C7' 0.0255(13) 0.0238(13) 0.0190(12) 0.0024(10) 0.0001(10) 0.0016(10)
C8 0.0233(13) 0.0250(13) 0.0252(13) 0.0000(10) 0.0005(10) -0.0004(10)
C8' 0.0205(12) 0.0216(12) 0.0220(12) 0.0031(10) -0.0012(10) 0.0001(10)
C9 0.0247(13) 0.0305(14) 0.0236(13) -0.0004(11) 0.0028(10) 0.0003(11)
C9' 0.0210(12) 0.0189(12) 0.0239(12) 0.0051(10) 0.0012(10) 0.0022(10)
C10 0.0316(15) 0.0312(15) 0.0310(14) -0.0024(12) 0.0091(12) -0.0071(12)
C10' 0.0236(13) 0.0187(12) 0.0211(12) 0.0026(9) 0.0009(10) 0.0036(10)
C11' 0.0305(15) 0.0244(13) 0.0238(13) 0.0009(10) 0.0068(11) 0.0028(11)
C12' 0.052(2) 0.0383(17) 0.0435(18) -0.0180(14) 0.0143(15) -0.0157(15)
C13' 0.068(3) 0.059(2) 0.070(3) -0.025(2) 0.015(2) -0.011(2)
C14 0.0232(13) 0.0348(15) 0.0244(13) -0.0021(11) 0.0017(10) 0.0033(11)
C14' 0.0273(14) 0.0303(14) 0.0229(13) 0.0087(11) 0.0018(10) -0.0011(11)
C15' 0.0386(18) 0.057(2) 0.0406(18) -0.0028(15) -0.0003(14) -0.0226(16)
C16' 0.064(3) 0.079(3) 0.078(3) 0.000(2) 0.011(2) -0.027(2)
C17' 0.0335(16) 0.0400(17) 0.0373(16) 0.0138(13) 0.0012(13) -0.0071(13)
C17 0.035(4) 0.105(7) 0.120(8) -0.069(7) 0.039(5) -0.027(4)
S1 0.0347(8) 0.0487(10) 0.0522(10) -0.0217(8) 0.0238(8) -0.0105(8)
C1 0.025(2) 0.0305(17) 0.022(3) 0.0005(17) 0.002(2) -0.0006(16)
C2 0.027(4) 0.034(4) 0.027(4) -0.005(3) 0.007(3) -0.002(3)
C3 0.026(2) 0.025(3) 0.021(3) 0.004(2) 0.002(2) 0.000(2)
C11 0.032(4) 0.032(4) 0.043(5) -0.010(4) 0.022(4) -0.004(3)
O1 0.061(3) 0.058(3) 0.048(3) -0.012(3) 0.023(3) -0.029(3)
O2 0.028(2) 0.033(2) 0.042(2) -0.0117(18) 0.0069(17) -0.0075(17)
C12 0.033(3) 0.037(3) 0.053(4) -0.012(3) 0.007(3) -0.012(3)
C13 0.041(4) 0.033(3) 0.049(4) -0.003(3) 0.002(3) -0.001(3)
C17A 0.034(7) 0.025(9) 0.029(5) 0.001(5) 0.009(4) 0.003(6)
S1A 0.025(3) 0.025(4) 0.029(3) 0.001(2) 0.010(2) 0.002(2)
C1A 0.025(2) 0.0305(17) 0.022(3) 0.0005(17) 0.002(2) -0.0006(16)
C2A 0.017(5) 0.028(6) 0.022(5) 0.014(4) 0.000(5) 0.002(4)
C3A 0.026(2) 0.025(3) 0.021(3) 0.004(2) 0.002(2) 0.000(2)
C11A 0.031(5) 0.030(5) 0.040(7) 0.003(5) 0.016(5) -0.008(5)
O1A 0.037(5) 0.023(5) 0.039(11) -0.004(4) 0.019(5) -0.002(4)
O2A 0.026(4) 0.028(4) 0.053(6) -0.014(4) 0.013(4) -0.006(3)
C12A 0.034(6) 0.039(6) 0.066(8) -0.019(6) 0.010(7) -0.012(5)
C13A 0.030(6) 0.053(7) 0.102(11) -0.012(7) 0.017(6) -0.010(5)
C17B 0.048(13) 0.035(17) 0.036(9) 0.005(10) 0.001(9) 0.004(13)
S1B 0.027(5) 0.034(7) 0.031(5) 0.001(4) 0.012(4) 0.001(4)
C1B 0.025(2) 0.0305(17) 0.022(3) 0.0005(17) 0.002(2) -0.0006(16)
C2B 0.022(7) 0.031(7) 0.021(7) 0.000(6) 0.002(6) 0.013(6)
C3B 0.026(2) 0.025(3) 0.021(3) 0.004(2) 0.002(2) 0.000(2)
C11B 0.033(6) 0.031(6) 0.038(8) 0.001(6) 0.019(6) 0.000(6)
O1B 0.028(7) 0.018(8) 0.029(11) -0.001(6) 0.019(6) 0.008(6)
O2B 0.023(5) 0.024(6) 0.044(8) -0.003(6) 0.018(6) 0.001(5)
C12B 0.035(7) 0.036(7) 0.059(9) -0.011(8) 0.018(8) -0.009(6)
C13B 0.041(12) 0.067(13) 0.090(14) -0.035(11) 0.002(12) -0.010(11)
O4 0.039(5) 0.035(4) 0.044(5) -0.016(3) 0.020(4) -0.011(3)
C15 0.052(6) 0.034(4) 0.045(6) -0.014(4) 0.022(5) -0.003(4)
C16 0.047(5) 0.052(6) 0.085(7) -0.015(7) 0.009(6) 0.015(4)
O4A 0.023(3) 0.036(3) 0.062(6) -0.016(4) 0.009(4) 0.005(2)
C15A 0.038(5) 0.035(5) 0.067(7) -0.016(6) 0.014(5) 0.002(4)
C16A 0.044(5) 0.039(4) 0.099(8) -0.006(6) 0.014(6) 0.005(3)

loop_
_atom_type_symbol
_atom_type_description
_atom_type_scat_dispersion_real
_atom_type_scat_dispersion_imag
_atom_type_scat_source
C C 0.0033 0.0016 'International Tables Vol C Tables 4.2.6.8 and 6.1.1.4'
H H 0.0000 0.0000 'International Tables Vol C Tables 4.2.6.8 and 6.1.1.4'
O O 0.0106 0.0060 'International Tables Vol C Tables 4.2.6.8 and 6.1.1.4'
S S 0.1246 0.1234 'International Tables Vol C Tables 4.2.6.8 and 6.1.1.4'

loop_
_geom_angle_atom_site_label_1
_geom_angle_atom_site_label_2
_geom_angle_atom_site_label_3
_geom_angle
_geom_angle_site_symmetry_1
_geom_angle_site_symmetry_3
_geom_angle_publ_flag
C2' S1' C17' 105.12(14) . . ?
C11' O2' C12' 116.7(2) . . ?
C14' O4' C15' 115.6(2) . . ?
C2' C1' C14' 123.9(2) . . ?
C9' C1' C2' 108.6(2) . . ?
C9' C1' C14' 127.0(2) . . ?
C1' C2' S1' 128.7(2) . . ?
C1' C2' C3' 108.6(2) . . ?
C3' C2' S1' 122.5(2) . . ?
C2' C3' C11' 127.3(2) . . ?
C10' C3' C2' 108.4(2) . . ?
C10' C3' C11' 124.3(2) . . ?
C5 C4 H4 115.1 . . ?
C5 C4 C10 129.8(3) . . ?
C10 C4 H4 115.1 . . ?
C5' C4' H4' 115.2 . . ?
C5' C4' C10' 129.5(2) . . ?
C10' C4' H4' 115.2 . . ?
C4 C5 H5 115.0 . . ?
C4 C5 C6 130.0(3) . . ?
C6 C5 H5 115.0 . . ?
C4' C5' H5' 114.6 . . ?
C4' C5' C6' 130.7(2) . . ?
C6' C5' H5' 114.6 . . ?
C5 C6 C6' 116.8(2) . . ?
C7 C6 C5 126.0(2) . . ?
C7 C6 C6' 117.2(2) . . ?
C5' C6' C6 116.5(2) . . ?
C5' C6' C7' 125.6(2) . . ?
C7' C6' C6 117.9(2) . . ?
C6 C7 H7 114.6 . . ?
C8 C7 C6 130.9(2) . . ?
C8 C7 H7 114.6 . . ?
C6' C7' H7' 114.8 . . ?
C8' C7' C6' 130.4(2) . . ?
C8' C7' H7' 114.8 . . ?
C7 C8 H8 115.2 . . ?
C7 C8 C9 129.5(3) . . ?
C9 C8 H8 115.2 . . ?
C7' C8' H8' 115.2 . . ?
C7' C8' C9' 129.7(2) . . ?
C9' C8' H8' 115.2 . . ?
C8 C9 C10 126.3(2) . . ?
C8 C9 C1 125.7(4) . . ?
C8 C9 C1A 128.6(6) . . ?
C1 C9 C10 107.5(4) . . ?
C1A C9 C10 105.0(5) . . ?
C1B C9 C8 123.6(9) . . ?
C1B C9 C10 109.8(8) . . ?
C1' C9' C10' 107.1(2) . . ?
C8' C9' C1' 126.6(2) . . ?
C8' C9' C10' 126.2(2) . . ?
C4 C10 C9 127.3(2) . . ?
C4 C10 C3 126.4(4) . . ?
C4 C10 C3A 120.5(6) . . ?
C4 C10 C3B 127.0(9) . . ?
C3 C10 C9 105.9(4) . . ?
C3A C10 C9 111.2(6) . . ?
C3B C10 C9 104.2(8) . . ?
C3' C10' C9' 107.2(2) . . ?
C4' C10' C3' 125.8(2) . . ?
C4' C10' C9' 127.0(2) . . ?
O1' C11' O2' 122.7(2) . . ?
O1' C11' C3' 126.1(2) . . ?
O2' C11' C3' 111.1(2) . . ?
O2' C12' H12A 110.1 . . ?
O2' C12' H12B 110.1 . . ?
O2' C12' C13' 107.8(3) . . ?
H12A C12' H12B 108.5 . . ?
C13' C12' H12A 110.1 . . ?
C13' C12' H12B 110.1 . . ?
C12' C13' H13A 109.5 . . ?
C12' C13' H13B 109.5 . . ?
C12' C13' H13C 109.5 . . ?
H13A C13' H13B 109.5 . . ?
H13A C13' H13C 109.5 . . ?
H13B C13' H13C 109.5 . . ?
O3 C14 C1 126.3(5) . . ?
O3 C14 C1A 128.0(9) . . ?
O3 C14 C1B 121.8(11) . . ?
O3 C14 O4 121.0(5) . . ?
O3 C14 O4A 122.7(6) . . ?
O4 C14 C1 112.5(7) . . ?
O4A C14 C1A 109.0(10) . . ?
O3' C14' O4' 123.6(3) . . ?
O3' C14' C1' 123.4(3) . . ?
O4' C14' C1' 113.0(2) . . ?
O4' C15' H15A 109.5 . . ?
O4' C15' H15B 109.5 . . ?
O4' C15' C16' 110.8(3) . . ?
H15A C15' H15B 108.1 . . ?
C16' C15' H15A 109.5 . . ?
C16' C15' H15B 109.5 . . ?
C15' C16' H16A 109.5 . . ?
C15' C16' H16B 109.5 . . ?
C15' C16' H16C 109.5 . . ?
H16A C16' H16B 109.5 . . ?
H16A C16' H16C 109.5 . . ?
H16B C16' H16C 109.5 . . ?
S1' C17' H17A 109.5 . . ?
S1' C17' H17B 109.5 . . ?
S1' C17' H17C 109.5 . . ?
H17A C17' H17B 109.5 . . ?
H17A C17' H17C 109.5 . . ?
H17B C17' H17C 109.5 . . ?
H17D C17 H17E 109.5 . . ?
H17D C17 H17F 109.5 . . ?
H17E C17 H17F 109.5 . . ?
S1 C17 H17D 109.5 . . ?
S1 C17 H17E 109.5 . . ?
S1 C17 H17F 109.5 . . ?
C2 S1 C17 105.4(4) . . ?
C9 C1 C14 125.0(8) . . ?
C9 C1 C2 109.4(6) . . ?
C2 C1 C14 125.6(9) . . ?
C1 C2 S1 124.7(7) . . ?
C3 C2 S1 128.1(6) . . ?
C3 C2 C1 107.0(6) . . ?
C10 C3 C11 122.2(9) . . ?
C2 C3 C10 110.0(5) . . ?
C2 C3 C11 125.8(9) . . ?
O1 C11 C3 126.2(13) . . ?
O1 C11 O2 123.3(7) . . ?
O2 C11 C3 110.5(13) . . ?
C11 O2 C12 116.7(7) . . ?
O2 C12 H12C 109.5 . . ?
O2 C12 H12D 109.5 . . ?
O2 C12 C13 110.7(5) . . ?
H12C C12 H12D 108.1 . . ?
C13 C12 H12C 109.5 . . ?
C13 C12 H12D 109.5 . . ?
C12 C13 H13D 109.5 . . ?
C12 C13 H13E 109.5 . . ?
C12 C13 H13F 109.5 . . ?
H13D C13 H13E 109.5 . . ?
H13D C13 H13F 109.5 . . ?
H13E C13 H13F 109.5 . . ?
H17G C17A H17H 109.5 . . ?
H17G C17A H17I 109.5 . . ?
H17H C17A H17I 109.5 . . ?
S1A C17A H17G 109.5 . . ?
S1A C17A H17H 109.5 . . ?
S1A C17A H17I 109.5 . . ?
C2A S1A C17A 103.4(8) . . ?
C9 C1A C14 118.5(11) . . ?
C2A C1A C9 105.8(9) . . ?
C2A C1A C14 134.9(16) . . ?
C1A C2A S1A 126.4(12) . . ?
C3A C2A S1A 119.7(9) . . ?
C3A C2A C1A 113.6(11) . . ?
C10 C3A C11A 125.1(15) . . ?
C2A C3A C10 104.2(9) . . ?
C2A C3A C11A 130.2(13) . . ?
O1A C11A C3A 125.9(18) . . ?
O1A C11A O2A 125.1(14) . . ?
O2A C11A C3A 109.0(14) . . ?
C11A O2A C12A 115.1(10) . . ?
O2A C12A H12E 110.2 . . ?
O2A C12A H12F 110.2 . . ?
O2A C12A C13A 107.4(9) . . ?
H12E C12A H12F 108.5 . . ?
C13A C12A H12E 110.2 . . ?
C13A C12A H12F 110.2 . . ?
C12A C13A H13G 109.5 . . ?
C12A C13A H13H 109.5 . . ?
C12A C13A H13I 109.5 . . ?
H13G C13A H13H 109.5 . . ?
H13G C13A H13I 109.5 . . ?
H13H C13A H13I 109.5 . . ?
H17J C17B H17K 109.5 . . ?
H17J C17B H17L 109.5 . . ?
H17K C17B H17L 109.5 . . ?
S1B C17B H17J 109.5 . . ?
S1B C17B H17K 109.5 . . ?
S1B C17B H17L 109.5 . . ?
C2B S1B C17B 103.4(13) . . ?
C9 C1B C14 128.4(19) . . ?
C9 C1B C2B 108.7(12) . . ?
C2B C1B C14 121.4(19) . . ?
C1B C2B S1B 129.9(17) . . ?
C1B C2B C3B 107.7(14) . . ?
C3B C2B S1B 121.9(14) . . ?
C10 C3B C11B 122.4(18) . . ?
C2B C3B C10 109.2(13) . . ?
C2B C3B C11B 127.6(15) . . ?
O1B C11B C3B 125(2) . . ?
O1B C11B O2B 125(2) . . ?
O2B C11B C3B 108.1(17) . . ?
C11B O2B C12B 114.8(14) . . ?
O2B C12B H12G 109.9 . . ?
O2B C12B H12H 109.9 . . ?
O2B C12B C13B 108.9(16) . . ?
H12G C12B H12H 108.3 . . ?
C13B C12B H12G 109.9 . . ?
C13B C12B H12H 109.9 . . ?
C12B C13B H13J 109.5 . . ?
C12B C13B H13K 109.5 . . ?
C12B C13B H13L 109.5 . . ?
H13J C13B H13K 109.5 . . ?
H13J C13B H13L 109.5 . . ?
H13K C13B H13L 109.5 . . ?
C14 O4 C15 118.5(9) . . ?
O4 C15 H15C 109.6 . . ?
O4 C15 H15D 109.6 . . ?
O4 C15 C16 110.1(8) . . ?
H15C C15 H15D 108.2 . . ?
C16 C15 H15C 109.6 . . ?
C16 C15 H15D 109.6 . . ?
C15 C16 H16D 109.5 . . ?
C15 C16 H16E 109.5 . . ?
C15 C16 H16F 109.5 . . ?
H16D C16 H16E 109.5 . . ?
H16D C16 H16F 109.5 . . ?
H16E C16 H16F 109.5 . . ?
C14 O4A C15A 114.2(9) . . ?
O4A C15A H15E 109.8 . . ?
O4A C15A H15F 109.8 . . ?
O4A C15A C16A 109.5(9) . . ?
H15E C15A H15F 108.2 . . ?
C16A C15A H15E 109.8 . . ?
C16A C15A H15F 109.8 . . ?
C15A C16A H16G 109.5 . . ?
C15A C16A H16H 109.5 . . ?
C15A C16A H16I 109.5 . . ?
H16G C16A H16H 109.5 . . ?
H16G C16A H16I 109.5 . . ?
H16H C16A H16I 109.5 . . ?

loop_
_geom_bond_atom_site_label_1
_geom_bond_atom_site_label_2
_geom_bond_distance
_geom_bond_site_symmetry_2
_geom_bond_publ_flag
S1' C2' 1.745(3) . ?
S1' C17' 1.801(3) . ?
O1' C11' 1.207(3) . ?
O2' C11' 1.337(3) . ?
O2' C12' 1.459(4) . ?
O3 C14 1.208(3) . ?
O3' C14' 1.214(3) . ?
O4' C14' 1.336(3) . ?
O4' C15' 1.465(4) . ?
C1' C2' 1.416(4) . ?
C1' C9' 1.414(3) . ?
C1' C14' 1.471(4) . ?
C2' C3' 1.419(4) . ?
C3' C10' 1.415(4) . ?
C3' C11' 1.469(4) . ?
C4 H4 0.9500 . ?
C4 C5 1.386(4) . ?
C4 C10 1.397(4) . ?
C4' H4' 0.9500 . ?
C4' C5' 1.388(4) . ?
C4' C10' 1.390(4) . ?
C5 H5 0.9500 . ?
C5 C6 1.405(4) . ?
C5' H5' 0.9500 . ?
C5' C6' 1.395(4) . ?
C6 C6' 1.502(3) . ?
C6 C7 1.399(4) . ?
C6' C7' 1.405(4) . ?
C7 H7 0.9500 . ?
C7 C8 1.387(4) . ?
C7' H7' 0.9500 . ?
C7' C8' 1.384(4) . ?
C8 H8 0.9500 . ?
C8 C9 1.400(4) . ?
C8' H8' 0.9500 . ?
C8' C9' 1.401(4) . ?
C9 C10 1.466(4) . ?
C9 C1 1.415(12) . ?
C9 C1A 1.465(19) . ?
C9 C1B 1.36(3) . ?
C9' C10' 1.470(4) . ?
C10 C3 1.426(4) . ?
C10 C3A 1.425(4) . ?
C10 C3B 1.425(4) . ?
C12' H12A 0.9900 . ?
C12' H12B 0.9900 . ?
C12' C13' 1.471(5) . ?
C13' H13A 0.9800 . ?
C13' H13B 0.9800 . ?
C13' H13C 0.9800 . ?
C14 C1 1.456(8) . ?
C14 C1A 1.498(12) . ?
C14 C1B 1.466(15) . ?
C14 O4 1.344(9) . ?
C14 O4A 1.333(9) . ?
C15' H15A 0.9900 . ?
C15' H15B 0.9900 . ?
C15' C16' 1.476(6) . ?
C16' H16A 0.9800 . ?
C16' H16B 0.9800 . ?
C16' H16C 0.9800 . ?
C17' H17A 0.9800 . ?
C17' H17B 0.9800 . ?
C17' H17C 0.9800 . ?
C17 H17D 0.9800 . ?
C17 H17E 0.9800 . ?
C17 H17F 0.9800 . ?
C17 S1 1.814(7) . ?
S1 C2 1.756(7) . ?
C1 C2 1.422(9) . ?
C2 C3 1.421(9) . ?
C3 C11 1.485(9) . ?
C11 O1 1.181(19) . ?
C11 O2 1.364(19) . ?
O2 C12 1.458(7) . ?
C12 H12C 0.9900 . ?
C12 H12D 0.9900 . ?
C12 C13 1.490(8) . ?
C13 H13D 0.9800 . ?
C13 H13E 0.9800 . ?
C13 H13F 0.9800 . ?
C17A H17G 0.9800 . ?
C17A H17H 0.9800 . ?
C17A H17I 0.9800 . ?
C17A S1A 1.816(12) . ?
S1A C2A 1.753(11) . ?
C1A C2A 1.423(12) . ?
C2A C3A 1.403(12) . ?
C3A C11A 1.479(12) . ?
C11A O1A 1.181(19) . ?
C11A O2A 1.36(2) . ?
O2A C12A 1.460(11) . ?
C12A H12E 0.9900 . ?
C12A H12F 0.9900 . ?
C12A C13A 1.484(12) . ?
C13A H13G 0.9800 . ?
C13A H13H 0.9800 . ?
C13A H13I 0.9800 . ?
C17B H17J 0.9800 . ?
C17B H17K 0.9800 . ?
C17B H17L 0.9800 . ?
C17B S1B 1.820(15) . ?
S1B C2B 1.754(13) . ?
C1B C2B 1.413(15) . ?
C2B C3B 1.414(14) . ?
C3B C11B 1.478(14) . ?
C11B O1B 1.18(2) . ?
C11B O2B 1.37(2) . ?
O2B C12B 1.451(14) . ?
C12B H12G 0.9900 . ?
C12B H12H 0.9900 . ?
C12B C13B 1.474(16) . ?
C13B H13J 0.9800 . ?
C13B H13K 0.9800 . ?
C13B H13L 0.9800 . ?
O4 C15 1.458(10) . ?
C15 H15C 0.9900 . ?
C15 H15D 0.9900 . ?
C15 C16 1.490(13) . ?
C16 H16D 0.9800 . ?
C16 H16E 0.9800 . ?
C16 H16F 0.9800 . ?
O4A C15A 1.462(10) . ?
C15A H15E 0.9900 . ?
C15A H15F 0.9900 . ?
C15A C16A 1.501(13) . ?
C16A H16G 0.9800 . ?
C16A H16H 0.9800 . ?
C16A H16I 0.9800 . ?

loop_
_geom_torsion_atom_site_label_1
_geom_torsion_atom_site_label_2
_geom_torsion_atom_site_label_3
_geom_torsion_atom_site_label_4
_geom_torsion
_geom_torsion_site_symmetry_1
_geom_torsion_site_symmetry_2
_geom_torsion_site_symmetry_3
_geom_torsion_site_symmetry_4
_geom_torsion_publ_flag
S1' C2' C3' C10' 170.81(18) . . . . ?
S1' C2' C3' C11' -12.2(4) . . . . ?
O3 C14 C1 C9 -3.5(15) . . . . ?
O3 C14 C1 C2 177.7(8) . . . . ?
O3 C14 C1A C9 21(4) . . . . ?
O3 C14 C1A C2A -171(3) . . . . ?
O3 C14 C1B C9 27(6) . . . . ?
O3 C14 C1B C2B -169(4) . . . . ?
O3 C14 O4 C15 -10.6(10) . . . . ?
O3 C14 O4A C15A 7.7(10) . . . . ?
C1' C2' C3' C10' -4.8(3) . . . . ?
C1' C2' C3' C11' 172.1(2) . . . . ?
C1' C9' C10' C3' -1.1(3) . . . . ?
C1' C9' C10' C4' 177.1(2) . . . . ?
C2' C1' C9' C8' -178.5(2) . . . . ?
C2' C1' C9' C10' -1.8(3) . . . . ?
C2' C1' C14' O3' 34.5(4) . . . . ?
C2' C1' C14' O4' -146.2(2) . . . . ?
C2' C3' C10' C4' -174.6(2) . . . . ?
C2' C3' C10' C9' 3.6(3) . . . . ?
C2' C3' C11' O1' 162.0(3) . . . . ?
C2' C3' C11' O2' -20.9(4) . . . . ?
C4 C5 C6 C6' 178.0(3) . . . . ?
C4 C5 C6 C7 -0.3(5) . . . . ?
C4 C10 C3 C2 177.1(5) . . . . ?
C4 C10 C3 C11 -18.0(11) . . . . ?
C4 C10 C3A C2A -174.0(14) . . . . ?
C4 C10 C3A C11A 13(2) . . . . ?
C4 C10 C3B C2B -172(3) . . . . ?
C4 C10 C3B C11B 17(4) . . . . ?
C4' C5' C6' C6 -176.9(3) . . . . ?
C4' C5' C6' C7' 2.2(5) . . . . ?
C5 C4 C10 C9 1.4(5) . . . . ?
C5 C4 C10 C3 -170.4(4) . . . . ?
C5 C4 C10 C3A 169.2(10) . . . . ?
C5 C4 C10 C3B 165.1(18) . . . . ?
C5 C6 C6' C5' -39.7(3) . . . . ?
C5 C6 C6' C7' 141.0(2) . . . . ?
C5 C6 C7 C8 -2.0(5) . . . . ?
C5' C4' C10' C3' 174.3(3) . . . . ?
C5' C4' C10' C9' -3.5(4) . . . . ?
C5' C6' C7' C8' -7.0(4) . . . . ?
C6 C6' C7' C8' 172.1(2) . . . . ?
C6 C7 C8 C9 0.7(5) . . . . ?
C6' C6 C7 C8 179.7(3) . . . . ?
C6' C7' C8' C9' -0.3(5) . . . . ?
C7 C6 C6' C5' 138.7(2) . . . . ?
C7 C6 C6' C7' -40.5(3) . . . . ?
C7 C8 C9 C10 3.1(5) . . . . ?
C7 C8 C9 C1 174.6(7) . . . . ?
C7 C8 C9 C1A -173.2(19) . . . . ?
C7 C8 C9 C1B -171(3) . . . . ?
C7' C8' C9' C1' -174.9(3) . . . . ?
C7' C8' C9' C10' 9.1(4) . . . . ?
C8 C9 C10 C4 -4.2(5) . . . . ?
C8 C9 C10 C3 168.9(4) . . . . ?
C8 C9 C10 C3A -173.0(9) . . . . ?
C8 C9 C10 C3B -170.9(15) . . . . ?
C8 C9 C1 C14 10.7(15) . . . . ?
C8 C9 C1 C2 -170.3(6) . . . . ?
C8 C9 C1A C14 -14(4) . . . . ?
C8 C9 C1A C2A 174.9(16) . . . . ?
C8 C9 C1B C14 -20(6) . . . . ?
C8 C9 C1B C2B 174(3) . . . . ?
C8' C9' C10' C3' 175.6(2) . . . . ?
C8' C9' C10' C4' -6.3(4) . . . . ?
C9 C10 C3 C2 3.9(7) . . . . ?
C9 C10 C3 C11 168.9(9) . . . . ?
C9 C10 C3A C2A -4.3(19) . . . . ?
C9 C10 C3A C11A -177.5(18) . . . . ?
C9 C10 C3B C2B -5(3) . . . . ?
C9 C10 C3B C11B -176(3) . . . . ?
C9 C1 C2 S1 175.0(7) . . . . ?
C9 C1 C2 C3 -0.1(12) . . . . ?
C9 C1A C2A S1A -174(2) . . . . ?
C9 C1A C2A C3A -1(4) . . . . ?
C9 C1B C2B S1B -175(4) . . . . ?
C9 C1B C2B C3B -2(6) . . . . ?
C9' C1' C2' S1' -171.16(19) . . . . ?
C9' C1' C2' C3' 4.1(3) . . . . ?
C9' C1' C14' O3' -136.1(3) . . . . ?
C9' C1' C14' O4' 43.2(4) . . . . ?
C10 C4 C5 C6 1.3(5) . . . . ?
C10 C9 C1 C14 -176.5(9) . . . . ?
C10 C9 C1 C2 2.5(11) . . . . ?
C10 C9 C1A C14 169(2) . . . . ?
C10 C9 C1A C2A -2(3) . . . . ?
C10 C9 C1B C14 165(4) . . . . ?
C10 C9 C1B C2B -1(5) . . . . ?
C10 C3 C11 O1 -120.5(16) . . . . ?
C10 C3 C11 O2 61.2(12) . . . . ?
C10 C3A C11A O1A -40(4) . . . . ?
C10 C3A C11A O2A 138(2) . . . . ?
C10 C3B C11B O1B -45(7) . . . . ?
C10 C3B C11B O2B 150(3) . . . . ?
C10' C3' C11' O1' -21.5(4) . . . . ?
C10' C3' C11' O2' 155.6(2) . . . . ?
C10' C4' C5' C6' 5.9(5) . . . . ?
C11' O2' C12' C13' -169.4(3) . . . . ?
C11' C3' C10' C4' 8.4(4) . . . . ?
C11' C3' C10' C9' -173.4(2) . . . . ?
C12' O2' C11' O1' 0.4(4) . . . . ?
C12' O2' C11' C3' -176.9(2) . . . . ?
C14 C1 C2 S1 -6.0(17) . . . . ?
C14 C1 C2 C3 178.9(10) . . . . ?
C14 C1A C2A S1A 17(6) . . . . ?
C14 C1A C2A C3A -170(3) . . . . ?
C14 C1B C2B S1B 18(8) . . . . ?
C14 C1B C2B C3B -169(4) . . . . ?
C14 O4 C15 C16 -76.1(12) . . . . ?
C14 O4A C15A C16A -85.7(10) . . . . ?
C14' O4' C15' C16' -84.5(4) . . . . ?
C14' C1' C2' S1' 16.7(4) . . . . ?
C14' C1' C2' C3' -168.0(2) . . . . ?
C14' C1' C9' C8' -6.7(4) . . . . ?
C14' C1' C9' C10' 170.0(2) . . . . ?
C15' O4' C14' O3' -3.5(4) . . . . ?
C15' O4' C14' C1' 177.2(2) . . . . ?
C17' S1' C2' C1' 26.9(3) . . . . ?
C17' S1' C2' C3' -147.8(2) . . . . ?
C17 S1 C2 C1 -154.2(10) . . . . ?
C17 S1 C2 C3 19.8(10) . . . . ?
S1 C2 C3 C10 -177.3(6) . . . . ?
S1 C2 C3 C11 18.4(14) . . . . ?
C1 C9 C10 C4 -177.0(7) . . . . ?
C1 C9 C10 C3 -3.9(7) . . . . ?
C1 C14 O4 C15 174.7(9) . . . . ?
C1 C2 C3 C10 -2.5(10) . . . . ?
C1 C2 C3 C11 -166.7(10) . . . . ?
C2 C3 C11 O1 42.0(18) . . . . ?
C2 C3 C11 O2 -136.3(11) . . . . ?
C3 C11 O2 C12 -173.1(7) . . . . ?
C11 O2 C12 C13 89.3(10) . . . . ?
O1 C11 O2 C12 8.5(18) . . . . ?
C17A S1A C2A C1A 39(3) . . . . ?
C17A S1A C2A C3A -134(2) . . . . ?
S1A C2A C3A C10 177.3(17) . . . . ?
S1A C2A C3A C11A -10(4) . . . . ?
C1A C9 C10 C4 172.8(15) . . . . ?
C1A C9 C10 C3A 4.0(18) . . . . ?
C1A C14 O4A C15A -178.0(16) . . . . ?
C1A C2A C3A C10 3(3) . . . . ?
C1A C2A C3A C11A 176(3) . . . . ?
C2A C3A C11A O1A 148(3) . . . . ?
C2A C3A C11A O2A -33(4) . . . . ?
C3A C11A O2A C12A 173.0(17) . . . . ?
C11A O2A C12A C13A -170(2) . . . . ?
O1A C11A O2A C12A -8(4) . . . . ?
C17B S1B C2B C1B 32(6) . . . . ?
C17B S1B C2B C3B -139(4) . . . . ?
S1B C2B C3B C10 178(3) . . . . ?
S1B C2B C3B C11B -12(7) . . . . ?
C1B C9 C10 C4 171(3) . . . . ?
C1B C9 C10 C3B 4(3) . . . . ?
C1B C2B C3B C10 5(5) . . . . ?
C1B C2B C3B C11B 175(5) . . . . ?
C2B C3B C11B O1B 146(5) . . . . ?
C2B C3B C11B O2B -19(6) . . . . ?
C3B C11B O2B C12B 162(3) . . . . ?
C11B O2B C12B C13B 88(3) . . . . ?
O1B C11B O2B C12B -3(6) . . . . ?
O4 C14 C1 C9 170.9(10) . . . . ?
O4 C14 C1 C2 -7.9(15) . . . . ?
O4A C14 C1A C9 -153(2) . . . . ?
O4A C14 C1A C2A 15(4) . . . . ?
